data_2311919
loop_
_publ_author_name
'Cuartas, Viviana'
'Insuasty, Braulio'
'Cobo, Justo'
'Glidewell, Christopher'

_publ_section_title
;
 Reduced 3,4'-bipyrazoles from a simple pyrazole precursor: synthetic
 sequence, molecular structures and supramolecular assembly.
;
_journal_coeditor_code SK3669
_journal_issue 'Pt 10'
_journal_name_full 'Acta crystallographica. Section C, Structural chemistry'
_journal_page_first 784
_journal_page_last 790
_journal_paper_doi 10.1107/S205322961701302X
_journal_volume 73
_journal_year 2017
_chemical_formula_iupac 'C19 H19 N3 O'
_chemical_formula_moiety 'C19 H19 N3 O'
_chemical_formula_sum 'C19 H19 N3 O'
_chemical_formula_weight 305.37
_chemical_name_systematic
;
5-[Benzyl(methyl)amino]-3-methyl-1-phenyl-1<i>H</i>-pyrazole-4-carbaldehyde
;
_space_group_crystal_system monoclinic
_space_group_IT_number 14
_space_group_name_Hall '-P 2ybc'
_space_group_name_H-M_alt 'P 1 21/c 1'
_atom_sites_solution_hydrogens geom
_audit_creation_method SHELXL-2014
_cell_angle_alpha 90
_cell_angle_beta 92.36(2)
_cell_angle_gamma 90
_cell_formula_units_Z 4
_cell_length_a 7.811(4)
_cell_length_b 17.951(9)
_cell_length_c 11.405(6)
_cell_measurement_reflns_used 3698
_cell_measurement_temperature 100(2)
_cell_measurement_theta_max 27.588
_cell_measurement_theta_min 2.269
_cell_volume 1597.8(14)
_computing_cell_refinement
;
SAINT (Bruker, 2016)
;
_computing_data_collection 'APEX3 (Bruker2016)'
_computing_data_reduction
;
SAINT (Bruker, 2016)
;
_computing_molecular_graphics
;
PLATON (Spek, 2009)
;
_computing_publication_material
;
SHELXL-2014 (Sheldrick, 2015) and PLATON (Spek, 2009)
;
_computing_structure_refinement
;
SHELXL-2014 (Sheldrick, 2015)
;
_computing_structure_solution
;
SIR92 (Altomare <i>et al.</i>,  1994)
;
_diffrn_ambient_temperature 100(2)
_diffrn_measured_fraction_theta_full 0.999
_diffrn_measured_fraction_theta_max 0.997
_diffrn_measurement_device_type 'Bruker D8 Venture'
_diffrn_measurement_method '\f and \w scans'
_diffrn_radiation_monochromator 'multilayer mirror'
_diffrn_radiation_type MoK\a
_diffrn_radiation_wavelength 0.71073
_diffrn_reflns_av_R_equivalents 0.0368
_diffrn_reflns_limit_h_max 10
_diffrn_reflns_limit_h_min -10
_diffrn_reflns_limit_k_max 23
_diffrn_reflns_limit_k_min -23
_diffrn_reflns_limit_l_max 14
_diffrn_reflns_limit_l_min -14
_diffrn_reflns_number 51127
_diffrn_reflns_theta_full 25.242
_diffrn_reflns_theta_max 27.588
_diffrn_reflns_theta_min 2.610
_diffrn_standards_decay_% 0
_diffrn_standards_interval_count 0
_diffrn_standards_interval_time 0
_diffrn_standards_number 0
_exptl_absorpt_coefficient_mu 0.081
_exptl_absorpt_correction_T_max 0.990
_exptl_absorpt_correction_T_min 0.969
_exptl_absorpt_correction_type multi-scan
_exptl_absorpt_process_details
;
(SADABS-2016/2; Bruker, 2016)
;
_exptl_crystal_colour yellow
_exptl_crystal_density_diffrn 1.269
_exptl_crystal_description block
_exptl_crystal_F_000 648
_exptl_crystal_size_max 0.320
_exptl_crystal_size_mid 0.270
_exptl_crystal_size_min 0.120
_refine_diff_density_max 0.321
_refine_diff_density_min -0.224
_refine_ls_extinction_coef 0.0228(18)
_refine_ls_extinction_expression Fc^*^=kFc[1+0.001xFc^2^\l^3^/sin(2\q)]^-1/4^
_refine_ls_extinction_method SHELXL
_refine_ls_goodness_of_fit_ref 1.086
_refine_ls_hydrogen_treatment constr
_refine_ls_matrix_type full
_refine_ls_number_parameters 211
_refine_ls_number_reflns 3695
_refine_ls_number_restraints 0
_refine_ls_restrained_S_all 1.086
_refine_ls_R_factor_all 0.0462
_refine_ls_R_factor_gt 0.0396
_refine_ls_shift/su_max 0.000
_refine_ls_shift/su_mean 0.000
_refine_ls_structure_factor_coef Fsqd
_refine_ls_weighting_details 'w = 1/[\s^2^(Fo^2^)+(0.0407P)^2^+0.8359P] where P=(Fo^2^+2Fc^2^)/3'
_refine_ls_weighting_scheme calc
_refine_ls_wR_factor_gt 0.0975
_refine_ls_wR_factor_ref 0.1015
_reflns_number_gt 3267
_reflns_number_total 3695
_reflns_threshold_expression I>2\s(I)
_cod_data_source_file sk3669sup1.cif
_cod_data_source_block I
_cod_original_sg_symbol_H-M 'P 21/c'
_cod_database_code 2311919
_shelx_space_group_comment
;
The symmetry employed for this shelxl refinement is uniquely defined
by the following loop, which should always be used as a source of
symmetry information in preference to the above space-group names.
They are only intended as comments.
;
_shelx_estimated_absorpt_t_min 0.975
_shelx_estimated_absorpt_t_max 0.990
_shelxl_version_number 2.014

loop_
_space_group_symop_operation_xyz
'x, y, z'
'-x, y+1/2, -z+1/2'
'-x, -y, -z'
'x, -y-1/2, z-1/2'

loop_
_atom_site_type_symbol
_atom_site_label
_atom_site_fract_x
_atom_site_fract_y
_atom_site_fract_z
_atom_site_U_iso_or_equiv
_atom_site_adp_type
_atom_site_calc_flag
_atom_site_occupancy
N N1 0.42676(12) 0.39892(5) 0.43035(9) 0.0148(2) Uani d 1
N N2 0.55934(12) 0.41928(6) 0.35885(9) 0.0171(2) Uani d 1
C C3 0.48214(15) 0.44267(6) 0.26119(10) 0.0161(2) Uani d 1
C C4 0.30058(14) 0.43969(6) 0.26622(10) 0.0142(2) Uani d 1
C C5 0.26987(14) 0.41160(6) 0.37866(10) 0.0131(2) Uani d 1
C C11 0.47210(14) 0.35779(6) 0.53391(10) 0.0147(2) Uani d 1
C C12 0.58714(16) 0.38847(7) 0.61571(11) 0.0193(3) Uani d 1
H H12 0.6323 0.4369 0.6042 0.023 Uiso calc 1
C C13 0.63574(17) 0.34765(8) 0.71461(11) 0.0251(3) Uani d 1
H H13 0.7145 0.3683 0.7714 0.030 Uiso calc 1
C C14 0.57062(17) 0.27723(8) 0.73124(12) 0.0254(3) Uani d 1
H H14 0.6041 0.2495 0.7994 0.031 Uiso calc 1
C C15 0.45633(16) 0.24705(8) 0.64838(12) 0.0242(3) Uani d 1
H H15 0.4112 0.1986 0.6600 0.029 Uiso calc 1
C C16 0.40716(15) 0.28694(7) 0.54868(11) 0.0192(3) Uani d 1
H H16 0.3299 0.2659 0.4913 0.023 Uiso calc 1
C C31 0.58601(16) 0.47034(8) 0.16327(12) 0.0238(3) Uani d 1
H H31C 0.7081 0.4668 0.1860 0.036 Uiso calc 1
H H31A 0.5563 0.5224 0.1463 0.036 Uiso calc 1
H H31B 0.5618 0.4400 0.0931 0.036 Uiso calc 1
C C41 0.18260(15) 0.47438(6) 0.18354(10) 0.0165(2) Uani d 1
H H41 0.2296 0.4943 0.1147 0.020 Uiso calc 1
O O41 0.02824(11) 0.48099(5) 0.19223(8) 0.0208(2) Uani d 1
N N51 0.11994(12) 0.40354(6) 0.43358(9) 0.0152(2) Uani d 1
C C51 0.11004(16) 0.41319(7) 0.55967(11) 0.0197(3) Uani d 1
H H51A 0.2043 0.4451 0.5886 0.029 Uiso calc 1
H H51C 0.1187 0.3645 0.5983 0.029 Uiso calc 1
H H51B 0.0004 0.4364 0.5770 0.029 Uiso calc 1
C C52 -0.02353(15) 0.36432(7) 0.37385(11) 0.0183(3) Uani d 1
H H52B -0.0188 0.3722 0.2881 0.022 Uiso calc 1
H H52A -0.1329 0.3853 0.3998 0.022 Uiso calc 1
C C521 -0.01818(14) 0.28206(7) 0.39978(10) 0.0166(2) Uani d 1
C C522 0.07510(16) 0.23446(7) 0.33113(11) 0.0217(3) Uani d 1
H H522 0.1299 0.2533 0.2644 0.026 Uiso calc 1
C C523 0.0888(2) 0.15969(8) 0.35925(12) 0.0295(3) Uani d 1
H H523 0.1540 0.1275 0.3123 0.035 Uiso calc 1
C C524 0.0080(2) 0.13174(8) 0.45545(13) 0.0330(4) Uani d 1
H H524 0.0179 0.0804 0.4748 0.040 Uiso calc 1
C C525 -0.0868(2) 0.17837(8) 0.52316(12) 0.0302(3) Uani d 1
H H525 -0.1429 0.1591 0.5890 0.036 Uiso calc 1
C C526 -0.10069(16) 0.25322(7) 0.49549(11) 0.0221(3) Uani d 1
H H526 -0.1670 0.2851 0.5422 0.027 Uiso calc 1

loop_
_atom_site_aniso_label
_atom_site_aniso_U_11
_atom_site_aniso_U_22
_atom_site_aniso_U_33
_atom_site_aniso_U_12
_atom_site_aniso_U_13
_atom_site_aniso_U_23
N1 0.0113(4) 0.0153(5) 0.0177(5) 0.0007(4) 0.0002(4) 0.0029(4)
N2 0.0134(5) 0.0181(5) 0.0198(5) 0.0003(4) 0.0017(4) 0.0028(4)
C3 0.0155(5) 0.0137(5) 0.0191(6) 0.0010(4) 0.0008(4) 0.0004(4)
C4 0.0145(5) 0.0112(5) 0.0170(5) -0.0002(4) 0.0000(4) -0.0007(4)
C5 0.0132(5) 0.0089(5) 0.0171(5) 0.0005(4) -0.0018(4) -0.0011(4)
C11 0.0127(5) 0.0154(5) 0.0161(5) 0.0038(4) -0.0005(4) 0.0017(4)
C12 0.0187(6) 0.0185(6) 0.0203(6) 0.0014(4) -0.0024(4) -0.0028(5)
C13 0.0232(6) 0.0333(7) 0.0181(6) 0.0054(5) -0.0056(5) -0.0038(5)
C14 0.0225(6) 0.0346(7) 0.0192(6) 0.0089(5) 0.0007(5) 0.0091(5)
C15 0.0196(6) 0.0220(6) 0.0312(7) 0.0026(5) 0.0020(5) 0.0104(5)
C16 0.0153(5) 0.0179(6) 0.0240(6) 0.0006(4) -0.0031(4) 0.0026(5)
C31 0.0188(6) 0.0289(7) 0.0239(6) 0.0007(5) 0.0046(5) 0.0061(5)
C41 0.0195(6) 0.0135(5) 0.0162(5) -0.0016(4) -0.0014(4) 0.0014(4)
O41 0.0175(4) 0.0191(4) 0.0253(5) 0.0017(3) -0.0032(3) 0.0055(4)
N51 0.0123(5) 0.0172(5) 0.0162(5) 0.0004(4) 0.0002(4) 0.0014(4)
C51 0.0201(6) 0.0213(6) 0.0178(6) 0.0034(5) 0.0037(4) 0.0001(5)
C52 0.0120(5) 0.0190(6) 0.0236(6) -0.0016(4) -0.0034(4) 0.0058(5)
C521 0.0122(5) 0.0191(6) 0.0181(6) -0.0025(4) -0.0046(4) 0.0022(4)
C522 0.0214(6) 0.0272(7) 0.0160(6) 0.0004(5) -0.0036(4) -0.0019(5)
C523 0.0391(8) 0.0244(7) 0.0239(7) 0.0087(6) -0.0125(6) -0.0106(5)
C524 0.0547(10) 0.0159(6) 0.0264(7) -0.0019(6) -0.0225(6) -0.0005(5)
C525 0.0427(8) 0.0256(7) 0.0216(7) -0.0126(6) -0.0071(6) 0.0074(5)
C526 0.0226(6) 0.0224(6) 0.0214(6) -0.0036(5) 0.0014(5) 0.0015(5)

loop_
_atom_type_symbol
_atom_type_description
_atom_type_scat_dispersion_real
_atom_type_scat_dispersion_imag
_atom_type_scat_source
C C 0.0033 0.0016 'International Tables Vol C Tables 4.2.6.8 and 6.1.1.4'
H H 0.0000 0.0000 'International Tables Vol C Tables 4.2.6.8 and 6.1.1.4'
N N 0.0061 0.0033 'International Tables Vol C Tables 4.2.6.8 and 6.1.1.4'
O O 0.0106 0.0060 'International Tables Vol C Tables 4.2.6.8 and 6.1.1.4'

loop_
_geom_angle_atom_site_label_1
_geom_angle_atom_site_label_2
_geom_angle_atom_site_label_3
_geom_angle
C5 N1 N2 112.42(10)
C5 N1 C11 129.50(10)
N2 N1 C11 117.11(9)
C3 N2 N1 104.71(10)
N2 C3 C4 112.17(11)
N2 C3 C31 119.75(11)
C4 C3 C31 128.05(11)
C5 C4 C3 104.94(10)
C5 C4 C41 128.74(11)
C3 C4 C41 124.89(11)
N1 C5 N51 124.20(11)
N1 C5 C4 105.73(10)
N51 C5 C4 129.84(10)
C16 C11 C12 121.05(11)
C16 C11 N1 119.86(11)
C12 C11 N1 119.02(11)
C11 C12 C13 119.17(12)
C11 C12 H12 120.4
C13 C12 H12 120.4
C14 C13 C12 120.46(12)
C14 C13 H13 119.8
C12 C13 H13 119.8
C13 C14 C15 119.76(12)
C13 C14 H14 120.1
C15 C14 H14 120.1
C14 C15 C16 120.51(13)
C14 C15 H15 119.7
C16 C15 H15 119.7
C11 C16 C15 119.03(12)
C11 C16 H16 120.5
C15 C16 H16 120.5
C3 C31 H31C 109.5
C3 C31 H31A 109.5
H31C C31 H31A 109.5
C3 C31 H31B 109.5
H31C C31 H31B 109.5
H31A C31 H31B 109.5
O41 C41 C4 126.85(11)
O41 C41 H41 116.6
C4 C41 H41 116.6
C5 N51 C51 121.70(10)
C5 N51 C52 119.57(10)
C51 N51 C52 116.48(10)
N51 C51 H51A 109.5
N51 C51 H51C 109.5
H51A C51 H51C 109.5
N51 C51 H51B 109.5
H51A C51 H51B 109.5
H51C C51 H51B 109.5
N51 C52 C521 111.40(10)
N51 C52 H52B 109.3
C521 C52 H52B 109.3
N51 C52 H52A 109.3
C521 C52 H52A 109.3
H52B C52 H52A 108.0
C522 C521 C526 119.04(12)
C522 C521 C52 120.29(11)
C526 C521 C52 120.62(11)
C523 C522 C521 120.32(13)
C523 C522 H522 119.8
C521 C522 H522 119.8
C524 C523 C522 120.18(13)
C524 C523 H523 119.9
C522 C523 H523 119.9
C525 C524 C523 119.91(13)
C525 C524 H524 120.0
C523 C524 H524 120.0
C524 C525 C526 120.12(14)
C524 C525 H525 119.9
C526 C525 H525 119.9
C525 C526 C521 120.43(13)
C525 C526 H526 119.8
C521 C526 H526 119.8

loop_
_geom_bond_atom_site_label_1
_geom_bond_atom_site_label_2
_geom_bond_distance
N1 C5 1.3571(16)
N1 N2 1.3931(15)
N1 C11 1.4252(16)
N2 C3 1.3135(16)
C3 C4 1.4227(17)
C3 C31 1.4922(17)
C4 C5 1.4077(17)
C4 C41 1.4334(16)
C5 N51 1.3584(16)
C11 C16 1.3820(18)
C11 C12 1.3827(17)
C12 C13 1.3850(19)
C12 H12 0.9500
C13 C14 1.379(2)
C13 H13 0.9500
C14 C15 1.384(2)
C14 H14 0.9500
C15 C16 1.3846(18)
C15 H15 0.9500
C16 H16 0.9500
C31 H31C 0.9800
C31 H31A 0.9800
C31 H31B 0.9800
C41 O41 1.2196(16)
C41 H41 0.9500
N51 C51 1.4536(17)
N51 C52 1.4672(16)
C51 H51A 0.9800
C51 H51C 0.9800
C51 H51B 0.9800
C52 C521 1.5061(18)
C52 H52B 0.9900
C52 H52A 0.9900
C521 C522 1.3860(18)
C521 C526 1.3903(18)
C522 C523 1.383(2)
C522 H522 0.9500
C523 C524 1.383(2)
C523 H523 0.9500
C524 C525 1.376(2)
C524 H524 0.9500
C525 C526 1.383(2)
C525 H525 0.9500
C526 H526 0.9500

loop_
_geom_hbond_atom_site_label_D
_geom_hbond_atom_site_label_H
_geom_hbond_atom_site_label_A
_geom_hbond_site_symmetry_A
_geom_hbond_distance_DH
_geom_hbond_distance_HA
_geom_hbond_distance_DA
_geom_hbond_angle_DHA
_geom_hbond_publ_flag
C52 H52A N2 1_455 0.99 2.51 3.402(2) 150 no
C526 H526 Cg1 1_455 0.95 2.74 3.584(2) 148 no

loop_
_geom_torsion_atom_site_label_1
_geom_torsion_atom_site_label_2
_geom_torsion_atom_site_label_3
_geom_torsion_atom_site_label_4
_geom_torsion
C5 N1 N2 C3 -1.74(13)
C11 N1 N2 C3 168.09(10)
N1 N2 C3 C4 1.02(13)
N1 N2 C3 C31 179.18(11)
N2 C3 C4 C5 -0.01(13)
C31 C3 C4 C5 -177.99(12)
N2 C3 C4 C41 167.35(11)
C31 C3 C4 C41 -10.63(19)
N2 N1 C5 N51 -173.27(10)
C11 N1 C5 N51 18.48(18)
N2 N1 C5 C4 1.75(12)
C11 N1 C5 C4 -166.50(11)
C3 C4 C5 N1 -1.03(12)
C41 C4 C5 N1 -167.73(11)
C3 C4 C5 N51 173.60(11)
C41 C4 C5 N51 6.9(2)
C5 N1 C11 C16 49.04(17)
N2 N1 C11 C16 -118.75(12)
C5 N1 C11 C12 -133.89(13)
N2 N1 C11 C12 58.32(15)
C16 C11 C12 C13 -0.89(18)
N1 C11 C12 C13 -177.92(11)
C11 C12 C13 C14 0.16(19)
C12 C13 C14 C15 0.2(2)
C13 C14 C15 C16 0.2(2)
C12 C11 C16 C15 1.25(18)
N1 C11 C16 C15 178.26(11)
C14 C15 C16 C11 -0.88(19)
C5 C4 C41 O41 -6.0(2)
C3 C4 C41 O41 -170.30(12)
N1 C5 N51 C51 28.02(17)
C4 C5 N51 C51 -145.73(12)
N1 C5 N51 C52 -134.32(12)
C4 C5 N51 C52 51.93(17)
C5 N51 C52 C521 89.82(13)
C51 N51 C52 C521 -73.42(13)
N51 C52 C521 C522 -87.50(14)
N51 C52 C521 C526 89.88(14)
C526 C521 C522 C523 -1.45(18)
C52 C521 C522 C523 175.97(11)
C521 C522 C523 C524 0.68(19)
C522 C523 C524 C525 0.2(2)
C523 C524 C525 C526 -0.3(2)
C524 C525 C526 C521 -0.5(2)
C522 C521 C526 C525 1.34(18)
C52 C521 C526 C525 -176.06(12)
